data_1513712
loop_
_publ_author_name
'Zhang, Qi'
'Nguyen, Hien M.'

_publ_section_title
;
 Rhodium-catalyzed regioselective opening of vinyl epoxides with
 Et3N&#x00B7;3HF reagent -- formation of allylic fluorohydrins
;
_journal_issue 1
_journal_name_full 'Chemical Science'
_journal_page_first 291
_journal_paper_doi 10.1039/c3sc51949j
_journal_volume 5
_journal_year 2014
_chemical_absolute_configuration ad
_chemical_formula_moiety 'C17 H13 Br F2 O2'
_chemical_formula_sum 'C17 H13 Br F2 O2'
_chemical_formula_weight 367.18
_chemical_name_systematic
; 
 ? 
;
_space_group_IT_number 4
_symmetry_cell_setting monoclinic
_symmetry_space_group_name_Hall 'P 2yb'
_symmetry_space_group_name_H-M 'P 1 21 1'
_atom_sites_solution_hydrogens geom
_atom_sites_solution_primary direct
_atom_sites_solution_secondary difmap
_audit_creation_method SHELXL-97
_cell_angle_alpha 90.00
_cell_angle_beta 93.183(5)
_cell_angle_gamma 90.00
_cell_formula_units_Z 8
_cell_length_a 18.0913(18)
_cell_length_b 7.5678(8)
_cell_length_c 22.361(2)
_cell_measurement_reflns_used 13636
_cell_measurement_temperature 190(2)
_cell_measurement_theta_max 27.9
_cell_measurement_theta_min 1.0
_cell_volume 3056.8(5)
_computing_cell_refinement 'HKL Scalepack (Otwinowski & Minor, 1997)'
_computing_data_collection 'Collect (Nonius BV, 1997-2000)'
_computing_data_reduction 'HKL Scalepack (Otwinowski & Minor, 1997)'
_computing_molecular_graphics 'SHELXTL v6.1  (Sheldrick, 2008)'
_computing_publication_material 'SHELXTL v6.1  (Sheldrick, 2008)'
_computing_structure_refinement 'SHELXTL v6.1  (Sheldrick, 2008)'
_computing_structure_solution 'SHELXTL v6.1  (Sheldrick, 2008)'
_diffrn_ambient_temperature 190(2)
_diffrn_detector_area_resol_mean 9
_diffrn_measured_fraction_theta_full 0.975
_diffrn_measured_fraction_theta_max 0.975
_diffrn_measurement_device_type 'Nonius KappaCCD'
_diffrn_measurement_method 'ccd phi and omega scans'
_diffrn_radiation_monochromator graphite
_diffrn_radiation_source 'fine-focus sealed tube'
_diffrn_radiation_type MoK\a
_diffrn_radiation_wavelength 0.71073
_diffrn_reflns_av_R_equivalents 0.0233
_diffrn_reflns_av_sigmaI/netI 0.0356
_diffrn_reflns_limit_h_max 23
_diffrn_reflns_limit_h_min -23
_diffrn_reflns_limit_k_max 9
_diffrn_reflns_limit_k_min -9
_diffrn_reflns_limit_l_max 29
_diffrn_reflns_limit_l_min -28
_diffrn_reflns_number 72549
_diffrn_reflns_theta_full 27.50
_diffrn_reflns_theta_max 27.50
_diffrn_reflns_theta_min 3.25
_diffrn_standards_number 0
_exptl_absorpt_coefficient_mu 2.714
_exptl_absorpt_correction_T_max 0.7730
_exptl_absorpt_correction_T_min 0.4678
_exptl_absorpt_correction_type multi-scan
_exptl_absorpt_process_details 'HKL Scalepack (Otwinowski & Minor, 1997)'
_exptl_crystal_colour colorless
_exptl_crystal_density_diffrn 1.596
_exptl_crystal_density_method 'not measured'
_exptl_crystal_description plate
_exptl_crystal_F_000 1472
_exptl_crystal_size_max 0.33
_exptl_crystal_size_mid 0.25
_exptl_crystal_size_min 0.10
_refine_diff_density_max 0.311
_refine_diff_density_min -0.329
_refine_diff_density_rms 0.044
_refine_ls_abs_structure_details 'Flack H D (1983), Acta Cryst. A39, 876-881'
_refine_ls_abs_structure_Flack 0.011(7)
_refine_ls_extinction_method none
_refine_ls_goodness_of_fit_ref 1.015
_refine_ls_hydrogen_treatment constr
_refine_ls_matrix_type full
_refine_ls_number_parameters 815
_refine_ls_number_reflns 13519
_refine_ls_number_restraints 10
_refine_ls_restrained_S_all 1.015
_refine_ls_R_factor_all 0.0602
_refine_ls_R_factor_gt 0.0353
_refine_ls_shift/su_max 0.002
_refine_ls_shift/su_mean 0.000
_refine_ls_structure_factor_coef Fsqd
_refine_ls_weighting_details 'calc w=1/[\s^2^(Fo^2^)+(0.0367P)^2^+0.6688P] where P=(Fo^2^+2Fc^2^)/3'
_refine_ls_weighting_scheme calc
_refine_ls_wR_factor_gt 0.0762
_refine_ls_wR_factor_ref 0.0856
_reflns_number_gt 9917
_reflns_number_total 13519
_reflns_threshold_expression >2sigma(I)
_cod_data_source_file c3sc51949j.txt
_cod_data_source_block ngu131a
_cod_depositor_comments
;
The following automatic conversions were performed:

'_symmetry_cell_setting' value 'Monoclinic' changed to 'monoclinic'
according to
/usr/data/users/saulius/automatic-downloads/current/RSC/lib/dictionaries/cif_core.dic
dictionary named 'cif_core.dic' version 2.4.2 from 2011-04-26.

Automatic conversion script
Id: cif_fix_values 2281 2013-09-26 08:29:07Z andrius 
;
_cod_original_sg_symbol_Hall 'P 2yb '
_cod_original_sg_symbol_H-M 'P 21 '
_cod_database_code 1513712

loop_
_symmetry_equiv_pos_as_xyz
'x, y, z'
'-x, y+1/2, -z'

loop_
_atom_site_label
_atom_site_type_symbol
_atom_site_fract_x
_atom_site_fract_y
_atom_site_fract_z
_atom_site_U_iso_or_equiv
_atom_site_adp_type
_atom_site_occupancy
_atom_site_symmetry_multiplicity
_atom_site_calc_flag
_atom_site_refinement_flags
_atom_site_disorder_assembly
_atom_site_disorder_group
C1A C 0.08138(17) 0.2884(5) 0.07254(14) 0.0437(7) Uani 1 1 d . . .
C2A C 0.0537(2) 0.1902(5) 0.02547(15) 0.0525(9) Uani 1 1 d . . .
H2A H 0.0851 0.1301 -0.0004 0.063 Uiso 1 1 calc R . .
F2A F 0.30627(14) 0.5508(4) 0.10902(15) 0.1085(10) Uani 1 1 d . . .
C3A C -0.02156(19) 0.1825(5) 0.01741(15) 0.0533(10) Uani 1 1 d . . .
H3A H -0.0427 0.1144 -0.0149 0.064 Uiso 1 1 calc R . .
C4A C -0.06969(17) 0.2729(5) 0.05562(14) 0.0481(8) Uani 1 1 d . . .
Br1A Br -0.17199(2) 0.27287(6) 0.041687(17) 0.06667(13) Uani 1 1 d . . .
C5A C -0.04408(18) 0.3700(5) 0.10332(14) 0.0489(9) Uani 1 1 d . . .
H5A H -0.0758 0.4306 0.1288 0.059 Uiso 1 1 calc R . .
C6A C 0.03106(19) 0.3733(5) 0.11151(14) 0.0472(9) Uani 1 1 d . . .
H6A H 0.0519 0.4359 0.1452 0.057 Uiso 1 1 calc R . .
C7A C 0.16154(18) 0.2972(5) 0.07763(14) 0.0492(8) Uani 1 1 d . . .
H7A H 0.1884 0.2388 0.0481 0.059 Uiso 1 1 calc R . .
C8A C 0.19787(19) 0.3785(5) 0.11922(15) 0.0500(9) Uani 1 1 d . . .
H8A H 0.1732 0.4367 0.1500 0.060 Uiso 1 1 calc R . .
C9A C 0.28078(19) 0.3807(5) 0.11871(16) 0.0524(9) Uani 1 1 d . . .
H9A H 0.2970 0.3012 0.0862 0.063 Uiso 1 1 calc R . .
C10A C 0.30979(19) 0.3163(8) 0.17542(16) 0.0717(14) Uani 1 1 d . . .
H10A H 0.2911 0.1959 0.1832 0.086 Uiso 1 1 calc R . .
H10B H 0.2961 0.3954 0.2083 0.086 Uiso 1 1 calc R . .
O11A O 0.38966(13) 0.3148(4) 0.16994(11) 0.0614(7) Uani 1 1 d . . .
O12A O 0.39580(15) 0.5197(5) 0.24151(13) 0.0810(10) Uani 1 1 d . . .
C12A C 0.42589(19) 0.4203(6) 0.20625(15) 0.0517(9) Uani 1 1 d . . .
C13A C 0.50730(17) 0.3999(5) 0.19767(13) 0.0444(8) Uani 1 1 d . . .
C14A C 0.54060(19) 0.2928(6) 0.15373(15) 0.0526(9) Uani 1 1 d . . .
H14A H 0.5088 0.2294 0.1261 0.063 Uiso 1 1 calc R . .
C15A C 0.6158(2) 0.2760(6) 0.14896(17) 0.0624(10) Uani 1 1 d . . .
H15A H 0.6363 0.2055 0.1188 0.075 Uiso 1 1 calc R . .
C16A C 0.65773(18) 0.3642(5) 0.18901(16) 0.0517(9) Uani 1 1 d . . .
F1A F 0.73224(11) 0.3432(4) 0.18527(10) 0.0749(7) Uani 1 1 d . . .
C17A C 0.62730(19) 0.4715(5) 0.23222(15) 0.0523(9) Uani 1 1 d . . .
H17A H 0.6596 0.5336 0.2598 0.063 Uiso 1 1 calc R . .
C18A C 0.5510(2) 0.4905(5) 0.23617(15) 0.0530(9) Uani 1 1 d . . .
H18A H 0.5311 0.5654 0.2653 0.064 Uiso 1 1 calc R . .
C1B C 0.92516(19) 0.1319(5) 0.43723(14) 0.0485(9) Uani 1 1 d . . .
C2B C 0.9529(2) 0.0641(6) 0.48965(15) 0.0535(9) Uani 1 1 d . . .
H2B H 0.9217 0.0248 0.5197 0.064 Uiso 1 1 calc R . .
C3B C 1.0276(2) 0.0550(5) 0.49710(17) 0.0564(10) Uani 1 1 d . . .
H3B H 1.0488 0.0102 0.5339 0.068 Uiso 1 1 calc R . .
C4B C 1.07630(18) 0.1100(6) 0.45210(16) 0.0519(9) Uani 1 1 d . . .
Br1B Br 1.17955(2) 0.09993(8) 0.46298(2) 0.08000(16) Uani 1 1 d . . .
C5B C 1.0511(2) 0.1763(6) 0.39885(16) 0.0588(10) Uani 1 1 d . . .
H5B H 1.0828 0.2131 0.3687 0.071 Uiso 1 1 calc R . .
C6B C 0.9767(2) 0.1856(6) 0.39253(15) 0.0535(10) Uani 1 1 d . . .
H6B H 0.9559 0.2310 0.3557 0.064 Uiso 1 1 calc R . .
C7B C 0.84479(19) 0.1433(5) 0.43222(15) 0.0523(9) Uani 1 1 d . B .
H7B H 0.8179 0.1118 0.4659 0.063 Uiso 1 1 calc R . .
C8B C 0.8092(2) 0.1933(5) 0.38509(17) 0.0583(10) Uani 1 1 d D . .
H8B H 0.8345 0.2250 0.3506 0.070 Uiso 1 1 calc R A 1
C9B C 0.7276(2) 0.2018(6) 0.38443(18) 0.0563(13) Uani 0.957(6) 1 d PD B 1
H9B H 0.7102 0.1541 0.4229 0.068 Uiso 0.957(6) 1 calc PR B 1
C9B' C 0.7306(12) 0.237(5) 0.371(3) 0.0563(13) Uani 0.043(6) 1 d PD B 2
H9B' H 0.7225 0.3570 0.3530 0.068 Uiso 0.043(6) 1 calc PR B 2
F2B F 0.70468(15) 0.3760(3) 0.37710(15) 0.1025(12) Uani 0.957(6) 1 d PD B 1
F2B' F 0.701(4) 0.216(11) 0.427(3) 0.103 Uiso 0.043(6) 1 d PD B 2
C10B C 0.69878(19) 0.0918(6) 0.33416(15) 0.0573(10) Uani 1 1 d D . .
H10C H 0.7142 0.1378 0.2953 0.069 Uiso 1 1 calc R B 1
H10D H 0.7152 -0.0325 0.3389 0.069 Uiso 1 1 calc R B 1
O11B O 0.61920(12) 0.1083(4) 0.33916(10) 0.0545(6) Uani 1 1 d . B .
O12B O 0.61300(14) -0.0838(4) 0.26331(11) 0.0674(8) Uani 1 1 d . B .
C12B C 0.5825(2) 0.0116(5) 0.29982(15) 0.0510(9) Uani 1 1 d . . .
C13B C 0.50153(19) 0.0380(5) 0.30775(14) 0.0449(8) Uani 1 1 d . B .
C14B C 0.4692(2) 0.1421(5) 0.35332(15) 0.0530(9) Uani 1 1 d . . .
H14B H 0.5017 0.1991 0.3820 0.064 Uiso 1 1 calc R B .
C15B C 0.3935(2) 0.1651(5) 0.35820(16) 0.0571(10) Uani 1 1 d . B .
H15B H 0.3738 0.2329 0.3893 0.068 Uiso 1 1 calc R . .
C16B C 0.35107(19) 0.0862(6) 0.31653(16) 0.0562(9) Uani 1 1 d . . .
F1B F 0.27745(11) 0.1134(4) 0.32050(10) 0.0761(7) Uani 1 1 d . B .
C17B C 0.3805(2) -0.0192(6) 0.27213(16) 0.0616(11) Uani 1 1 d . B .
H17B H 0.3474 -0.0767 0.2440 0.074 Uiso 1 1 calc R . .
C18B C 0.4555(2) -0.0426(6) 0.26762(14) 0.0559(9) Uani 1 1 d . . .
H18B H 0.4740 -0.1141 0.2369 0.067 Uiso 1 1 calc R B .
C1C C 0.41532(18) 0.7114(5) 0.42656(14) 0.0456(8) Uani 1 1 d . . .
C2C C 0.43871(19) 0.8077(5) 0.47487(15) 0.0513(9) Uani 1 1 d . . .
H2C H 0.4047 0.8587 0.5008 0.062 Uiso 1 1 calc R . .
C3C C 0.5128(2) 0.8286(5) 0.48482(15) 0.0526(9) Uani 1 1 d . . .
H3C H 0.5309 0.8975 0.5180 0.063 Uiso 1 1 calc R . .
C4C C 0.56466(17) 0.7491(5) 0.44653(14) 0.0452(8) Uani 1 1 d . . .
Br1C Br 0.66672(2) 0.76637(6) 0.462840(16) 0.06159(12) Uani 1 1 d . . .
C5C C 0.54379(18) 0.6509(5) 0.39807(14) 0.0478(9) Uani 1 1 d . . .
H5C H 0.5782 0.5987 0.3728 0.057 Uiso 1 1 calc R . .
C6C C 0.46976(18) 0.6333(5) 0.38867(14) 0.0453(8) Uani 1 1 d . . .
H6C H 0.4519 0.5656 0.3551 0.054 Uiso 1 1 calc R . .
C7C C 0.33581(18) 0.6876(6) 0.41887(15) 0.0541(10) Uani 1 1 d . D .
H7C H 0.3057 0.7316 0.4490 0.065 Uiso 1 1 calc R . .
C8C C 0.30465(19) 0.6113(6) 0.37397(16) 0.0594(10) Uani 1 1 d D . .
H8C H 0.3343 0.5747 0.3425 0.071 Uiso 1 1 calc R C 1
C9C C 0.2236(2) 0.5761(7) 0.3682(2) 0.0534(15) Uani 0.766(5) 1 d PD D 1
H9C H 0.2143 0.4537 0.3527 0.064 Uiso 0.766(5) 1 calc PR D 1
C9C' C 0.2230(5) 0.630(2) 0.3818(6) 0.0534(15) Uani 0.234(5) 1 d PD D 2
H9C' H 0.2147 0.7142 0.4153 0.064 Uiso 0.234(5) 1 calc PR D 2
F2C F 0.19005(14) 0.5988(6) 0.42410(11) 0.0854(13) Uani 0.766(5) 1 d PD D 1
F2C' F 0.1921(6) 0.4616(17) 0.3948(5) 0.085 Uiso 0.234(5) 1 d PD D 2
C10C C 0.19275(19) 0.7050(6) 0.32580(17) 0.0636(11) Uani 1 1 d D . .
H10E H 0.2062 0.6749 0.2847 0.076 Uiso 1 1 calc R D 1
H10F H 0.2121 0.8243 0.3358 0.076 Uiso 1 1 calc R D 1
O11C O 0.11247(13) 0.7008(4) 0.32965(11) 0.0634(7) Uani 1 1 d . D .
O12C O 0.11051(15) 0.4812(5) 0.26235(12) 0.0753(9) Uani 1 1 d . D .
C12C C 0.07803(18) 0.5830(6) 0.29466(14) 0.0508(9) Uani 1 1 d . . .
C13C C -0.00292(17) 0.6046(5) 0.30137(13) 0.0428(7) Uani 1 1 d . D .
C14C C -0.0371(2) 0.7194(6) 0.34138(17) 0.0581(10) Uani 1 1 d . . .
H14C H -0.0058 0.7876 0.3680 0.070 Uiso 1 1 calc R D .
C15C C -0.1132(2) 0.7398(6) 0.34461(18) 0.0668(11) Uani 1 1 d . D .
H15C H -0.1345 0.8175 0.3723 0.080 Uiso 1 1 calc R . .
C16C C -0.15364(18) 0.6426(5) 0.30623(17) 0.0547(9) Uani 1 1 d . . .
F1C F -0.22766(11) 0.6671(4) 0.30764(11) 0.0797(7) Uani 1 1 d . D .
C17C C -0.1225(2) 0.5227(5) 0.26709(16) 0.0538(10) Uani 1 1 d . D .
H17C H -0.1544 0.4517 0.2418 0.065 Uiso 1 1 calc R . .
C18C C -0.0468(2) 0.5048(5) 0.26419(14) 0.0492(9) Uani 1 1 d . . .
H18C H -0.0263 0.4247 0.2369 0.059 Uiso 1 1 calc R D .
C1D C 0.58251(18) 0.8780(5) 0.06415(14) 0.0434(8) Uani 1 1 d . . .
C2D C 0.55885(19) 0.9511(5) 0.01134(15) 0.0507(8) Uani 1 1 d . . .
H2D H 0.5925 0.9873 -0.0174 0.061 Uiso 1 1 calc R . .
C3D C 0.4843(2) 0.9700(5) 0.00160(17) 0.0536(9) Uani 1 1 d . . .
H3D H 0.4656 1.0214 -0.0349 0.064 Uiso 1 1 calc R . .
C4D C 0.43271(18) 0.9145(5) 0.04507(15) 0.0491(8) Uani 1 1 d . . .
Br1D Br 0.33070(2) 0.93456(6) 0.030862(18) 0.06724(13) Uani 1 1 d . . .
C5D C 0.45425(19) 0.8414(5) 0.09811(15) 0.0515(9) Uani 1 1 d . . .
H5D H 0.4204 0.8053 0.1267 0.062 Uiso 1 1 calc R . .
C6D C 0.5287(2) 0.8239(5) 0.10697(14) 0.0520(9) Uani 1 1 d . . .
H6D H 0.5471 0.7729 0.1436 0.062 Uiso 1 1 calc R . .
C7D C 0.66222(19) 0.8555(5) 0.07173(15) 0.0516(9) Uani 1 1 d . F .
H7D H 0.6915 0.8785 0.0386 0.062 Uiso 1 1 calc R . .
C8D C 0.6941(2) 0.8064(5) 0.12074(16) 0.0549(9) Uani 1 1 d D . .
H8D H 0.6653 0.7878 0.1544 0.066 Uiso 1 1 calc R E 1
C9D C 0.7756(2) 0.7771(7) 0.1270(2) 0.0570(14) Uani 0.808(4) 1 d PD F 1
H9D H 0.7864 0.6577 0.1446 0.068 Uiso 0.808(4) 1 calc PR F 1
C9D' C 0.7755(5) 0.822(2) 0.1143(7) 0.0570(14) Uani 0.192(4) 1 d PD F 2
H9D' H 0.7878 0.8801 0.0760 0.068 Uiso 0.192(4) 1 calc PR F 2
F2D F 0.81091(13) 0.7950(5) 0.07072(11) 0.0710(9) Uani 0.808(4) 1 d PD F 1
F2D' F 0.8037(6) 0.6430(18) 0.1192(5) 0.071 Uiso 0.192(4) 1 d PD F 2
C10D C 0.80655(19) 0.9139(5) 0.16689(15) 0.0512(9) Uani 1 1 d D . .
H10G H 0.7927 1.0332 0.1519 0.061 Uiso 1 1 calc R F 1
H10H H 0.7894 0.8997 0.2079 0.061 Uiso 1 1 calc R F 1
O11D O 0.88548(13) 0.8857(4) 0.16581(10) 0.0573(7) Uani 1 1 d . F .
O12D O 0.89397(13) 1.0964(4) 0.23545(11) 0.0655(7) Uani 1 1 d . F .
C12D C 0.9238(2) 0.9922(5) 0.20159(15) 0.0496(9) Uani 1 1 d . . .
C13D C 1.00419(18) 0.9621(5) 0.19269(14) 0.0479(8) Uani 1 1 d . F .
C14D C 1.0362(2) 0.8602(5) 0.14704(16) 0.0538(9) Uani 1 1 d . . .
H14D H 1.0033 0.8040 0.1184 0.065 Uiso 1 1 calc R F .
C15D C 1.1116(2) 0.8364(5) 0.14096(16) 0.0580(10) Uani 1 1 d . F .
H15D H 1.1307 0.7651 0.1104 0.070 Uiso 1 1 calc R . .
C16D C 1.15437(19) 0.9207(6) 0.18090(16) 0.0564(9) Uani 1 1 d . . .
F1D F 1.22914(11) 0.8974(4) 0.17616(10) 0.0764(7) Uani 1 1 d . F .
C17D C 1.1253(2) 1.0263(6) 0.22585(17) 0.0625(11) Uani 1 1 d . F .
H17D H 1.1588 1.0855 0.2533 0.075 Uiso 1 1 calc R . .
C18D C 1.0501(2) 1.0475(6) 0.23185(15) 0.0583(10) Uani 1 1 d . . .
H18D H 1.0318 1.1198 0.2625 0.070 Uiso 1 1 calc R F .

loop_
_atom_site_aniso_label
_atom_site_aniso_U_11
_atom_site_aniso_U_22
_atom_site_aniso_U_33
_atom_site_aniso_U_23
_atom_site_aniso_U_13
_atom_site_aniso_U_12
C1A 0.0481(17) 0.0412(18) 0.0408(16) 0.0084(16) -0.0071(13) 0.0016(16)
C2A 0.059(2) 0.047(2) 0.051(2) -0.0062(16) -0.0056(16) 0.0077(17)
F2A 0.0656(15) 0.0590(15) 0.199(3) 0.0494(18) -0.0136(16) -0.0126(12)
C3A 0.056(2) 0.051(2) 0.050(2) -0.0034(18) -0.0138(16) -0.0037(18)
C4A 0.0487(19) 0.047(2) 0.0473(18) 0.0105(18) -0.0089(14) -0.0051(18)
Br1A 0.0488(2) 0.0821(3) 0.0674(2) 0.0169(2) -0.01199(18) -0.0116(2)
C5A 0.047(2) 0.062(2) 0.0375(18) 0.0041(17) 0.0007(14) 0.0057(17)
C6A 0.052(2) 0.052(2) 0.0366(18) 0.0007(16) -0.0047(15) 0.0006(17)
C7A 0.0532(19) 0.053(2) 0.0408(16) 0.0080(16) -0.0067(14) 0.0031(17)
C8A 0.0484(19) 0.050(2) 0.0511(19) 0.0040(16) -0.0032(15) 0.0043(16)
C9A 0.0480(19) 0.046(2) 0.061(2) 0.0042(16) -0.0121(15) -0.0027(15)
C10A 0.046(2) 0.111(4) 0.057(2) 0.004(3) -0.0105(17) -0.020(2)
O11A 0.0477(14) 0.072(2) 0.0626(15) -0.0008(14) -0.0161(11) -0.0128(13)
O12A 0.0515(16) 0.118(3) 0.0720(18) -0.0337(19) -0.0059(13) -0.0017(16)
C12A 0.052(2) 0.058(2) 0.0432(18) 0.0036(19) -0.0123(15) -0.0085(19)
C13A 0.0492(18) 0.042(2) 0.0406(17) 0.0056(15) -0.0103(14) -0.0073(15)
C14A 0.057(2) 0.045(2) 0.0539(19) -0.0119(18) -0.0118(15) -0.0038(18)
C15A 0.060(2) 0.055(2) 0.071(2) -0.024(2) -0.0092(18) -0.001(2)
C16A 0.0425(19) 0.049(2) 0.062(2) 0.0018(18) -0.0098(16) -0.0003(16)
F1A 0.0498(12) 0.0810(18) 0.0919(15) -0.0147(13) -0.0137(11) 0.0058(11)
C17A 0.049(2) 0.058(2) 0.0478(19) -0.0003(17) -0.0165(15) -0.0087(17)
C18A 0.056(2) 0.060(2) 0.0416(18) -0.0087(16) -0.0104(15) -0.0013(17)
C1B 0.056(2) 0.045(2) 0.0427(18) -0.0050(16) -0.0079(15) -0.0036(17)
C2B 0.058(2) 0.057(2) 0.0452(19) 0.0062(18) -0.0002(16) 0.0036(18)
C3B 0.058(2) 0.056(3) 0.054(2) 0.0032(19) -0.0088(18) 0.0090(19)
C4B 0.0509(19) 0.046(2) 0.058(2) -0.0091(18) -0.0065(16) -0.0044(18)
Br1B 0.0526(2) 0.0947(4) 0.0908(3) -0.0136(3) -0.0123(2) 0.0005(2)
C5B 0.061(2) 0.066(3) 0.049(2) -0.0023(19) -0.0016(17) -0.012(2)
C6B 0.056(2) 0.062(3) 0.0416(19) 0.0004(17) -0.0057(16) -0.0106(19)
C7B 0.054(2) 0.059(2) 0.0435(18) -0.0096(17) -0.0029(15) 0.0021(18)
C8B 0.059(2) 0.053(2) 0.061(2) 0.0060(18) -0.0115(18) -0.0036(18)
C9B 0.058(2) 0.045(2) 0.063(3) -0.0025(19) -0.015(2) 0.0032(17)
C9B' 0.058(2) 0.045(2) 0.063(3) -0.0025(19) -0.015(2) 0.0032(17)
F2B 0.0851(18) 0.0419(14) 0.174(3) -0.0141(15) -0.0541(17) 0.0126(12)
C10B 0.055(2) 0.067(3) 0.049(2) -0.001(2) -0.0103(16) 0.006(2)
O11B 0.0530(14) 0.0572(15) 0.0515(13) -0.0090(12) -0.0138(10) 0.0043(13)
O12B 0.0689(17) 0.074(2) 0.0580(15) -0.0184(16) -0.0091(12) 0.0088(16)
C12B 0.063(2) 0.047(2) 0.0416(19) 0.0083(17) -0.0109(16) 0.0018(17)
C13B 0.061(2) 0.0382(19) 0.0339(16) 0.0039(14) -0.0089(14) -0.0009(15)
C14B 0.061(2) 0.045(2) 0.051(2) 0.0006(17) -0.0121(16) 0.0003(17)
C15B 0.062(2) 0.052(2) 0.057(2) -0.0049(17) -0.0028(18) 0.0027(18)
C16B 0.054(2) 0.055(2) 0.059(2) 0.009(2) -0.0111(17) -0.0050(19)
F1B 0.0528(12) 0.0908(19) 0.0834(15) -0.0009(15) -0.0088(10) 0.0006(14)
C17B 0.065(2) 0.071(3) 0.047(2) -0.005(2) -0.0140(18) -0.005(2)
C18B 0.067(2) 0.059(2) 0.0407(18) -0.0042(18) -0.0100(16) 0.005(2)
C1C 0.0457(18) 0.049(2) 0.0413(17) 0.0091(16) -0.0076(14) 0.0012(15)
C2C 0.0500(19) 0.051(2) 0.0524(19) -0.0019(17) -0.0025(15) 0.0081(17)
C3C 0.058(2) 0.047(2) 0.050(2) -0.0054(17) -0.0124(16) -0.0020(17)
C4C 0.0423(17) 0.047(2) 0.0443(18) 0.0112(17) -0.0115(14) -0.0040(16)
Br1C 0.0485(2) 0.0732(3) 0.0611(2) 0.0081(2) -0.01559(17) -0.0123(2)
C5C 0.052(2) 0.051(2) 0.0393(18) 0.0009(17) -0.0053(15) 0.0007(17)
C6C 0.0475(19) 0.048(2) 0.0397(18) 0.0013(15) -0.0070(14) -0.0037(16)
C7C 0.0412(18) 0.074(3) 0.0468(19) 0.0147(18) -0.0020(15) 0.0011(17)
C8C 0.0464(19) 0.077(3) 0.053(2) 0.015(2) -0.0101(15) -0.006(2)
C9C 0.052(2) 0.056(4) 0.050(3) 0.009(2) -0.0075(18) -0.014(2)
C9C' 0.052(2) 0.056(4) 0.050(3) 0.009(2) -0.0075(18) -0.014(2)
F2C 0.0529(16) 0.158(4) 0.0452(16) 0.0040(18) 0.0028(11) -0.0249(19)
C10C 0.046(2) 0.074(3) 0.069(2) 0.011(2) -0.0159(17) -0.009(2)
O11C 0.0451(14) 0.0673(19) 0.0756(17) -0.0091(15) -0.0188(12) -0.0039(13)
O12C 0.0581(16) 0.101(2) 0.0660(16) -0.0267(17) -0.0068(13) 0.0115(16)
C12C 0.0513(19) 0.059(2) 0.0409(19) 0.0029(18) -0.0092(15) 0.0008(19)
C13C 0.0454(17) 0.0421(19) 0.0396(17) 0.0057(16) -0.0091(13) 0.0027(16)
C14C 0.052(2) 0.051(2) 0.070(2) -0.0089(19) -0.0158(17) 0.0000(17)
C15C 0.056(2) 0.060(3) 0.083(3) -0.019(2) -0.0115(19) 0.013(2)
C16C 0.0423(19) 0.049(2) 0.071(2) 0.0056(19) -0.0142(17) -0.0007(17)
F1C 0.0431(12) 0.0812(18) 0.1123(18) -0.0106(15) -0.0172(12) 0.0067(11)
C17C 0.056(2) 0.054(2) 0.050(2) -0.0009(17) -0.0166(16) -0.0025(17)
C18C 0.056(2) 0.053(2) 0.0374(17) -0.0026(15) -0.0070(15) -0.0043(16)
C1D 0.0503(19) 0.0378(19) 0.0414(18) -0.0085(15) -0.0049(14) -0.0002(15)
C2D 0.056(2) 0.047(2) 0.0501(19) 0.0004(18) 0.0080(15) -0.0013(18)
C3D 0.060(2) 0.045(2) 0.0544(19) 0.0106(18) -0.0036(17) 0.0011(18)
C4D 0.0516(19) 0.040(2) 0.055(2) -0.0048(17) -0.0073(15) 0.0026(17)
Br1D 0.0523(2) 0.0656(3) 0.0822(3) 0.0018(2) -0.01134(19) 0.0048(2)
C5D 0.052(2) 0.057(2) 0.0451(19) -0.0060(17) -0.0011(15) -0.0064(17)
C6D 0.061(2) 0.057(2) 0.0375(18) -0.0028(16) -0.0083(15) -0.0015(18)
C7D 0.053(2) 0.051(2) 0.050(2) -0.0119(17) -0.0006(16) -0.0041(16)
C8D 0.054(2) 0.050(2) 0.059(2) -0.0074(18) -0.0048(16) 0.0007(17)
C9D 0.057(2) 0.053(3) 0.059(3) -0.002(3) -0.0158(19) 0.008(2)
C9D' 0.057(2) 0.053(3) 0.059(3) -0.002(3) -0.0158(19) 0.008(2)
F2D 0.0505(14) 0.101(2) 0.0605(15) -0.0236(14) -0.0053(11) 0.0079(14)
C10D 0.056(2) 0.045(2) 0.0511(19) -0.0003(17) -0.0088(15) 0.0045(18)
O11D 0.0531(14) 0.0557(16) 0.0608(14) -0.0097(12) -0.0166(11) 0.0056(12)
O12D 0.0631(16) 0.0692(19) 0.0626(16) -0.0174(16) -0.0108(12) 0.0053(16)
C12D 0.063(2) 0.044(2) 0.0402(18) -0.0018(16) -0.0126(16) -0.0011(17)
C13D 0.056(2) 0.041(2) 0.0446(18) 0.0108(16) -0.0114(15) -0.0015(16)
C14D 0.064(2) 0.043(2) 0.053(2) -0.0046(17) -0.0108(17) -0.0035(17)
C15D 0.066(2) 0.051(2) 0.056(2) -0.0035(17) -0.0051(18) 0.0014(18)
C16D 0.056(2) 0.055(2) 0.056(2) 0.007(2) -0.0050(17) 0.003(2)
F1D 0.0530(13) 0.087(2) 0.0876(15) -0.0067(15) -0.0105(11) -0.0018(13)
C17D 0.061(2) 0.068(3) 0.055(2) 0.002(2) -0.0235(18) -0.005(2)
C18D 0.068(2) 0.061(3) 0.0441(19) -0.0066(18) -0.0136(17) -0.001(2)

loop_
_atom_type_symbol
_atom_type_description
_atom_type_scat_dispersion_real
_atom_type_scat_dispersion_imag
_atom_type_scat_source
C C 0.0033 0.0016 'International Tables Vol C Tables 4.2.6.8 and 6.1.1.4'
H H 0.0000 0.0000 'International Tables Vol C Tables 4.2.6.8 and 6.1.1.4'
O O 0.0106 0.0060 'International Tables Vol C Tables 4.2.6.8 and 6.1.1.4'
F F 0.0171 0.0103 'International Tables Vol C Tables 4.2.6.8 and 6.1.1.4'
Br Br -0.2901 2.4595 'International Tables Vol C Tables 4.2.6.8 and 6.1.1.4'

loop_
_geom_angle_atom_site_label_1
_geom_angle_atom_site_label_2
_geom_angle_atom_site_label_3
_geom_angle
C2A C1A C6A 119.5(3)
C2A C1A C7A 114.2(3)
C6A C1A C7A 126.4(3)
C1A C2A C3A 116.6(3)
C1A C2A H2A 121.7
C3A C2A H2A 121.7
C2A C3A C4A 122.5(3)
C2A C3A H3A 118.7
C4A C3A H3A 118.7
C5A C4A C3A 122.5(3)
C5A C4A Br1A 115.2(3)
C3A C4A Br1A 122.3(3)
C4A C5A C6A 114.3(3)
C4A C5A H5A 122.9
C6A C5A H5A 122.9
C5A C6A C1A 124.6(3)
C5A C6A H6A 117.7
C1A C6A H6A 117.7
C8A C7A C1A 123.7(3)
C8A C7A H7A 118.1
C1A C7A H7A 118.1
C7A C8A C9A 118.5(3)
C7A C8A H8A 120.7
C9A C8A H8A 120.7
F2A C9A C10A 110.2(3)
F2A C9A C8A 110.6(3)
C10A C9A C8A 107.9(3)
F2A C9A H9A 109.4
C10A C9A H9A 109.4
C8A C9A H9A 109.4
C9A C10A O11A 104.2(3)
C9A C10A H10A 110.9
O11A C10A H10A 110.9
C9A C10A H10B 110.9
O11A C10A H10B 110.9
H10A C10A H10B 108.9
C12A O11A C10A 114.4(3)
O12A C12A O11A 123.4(3)
O12A C12A C13A 127.7(3)
O11A C12A C13A 108.8(3)
C18A C13A C14A 118.6(3)
C18A C13A C12A 114.7(3)
C14A C13A C12A 126.7(3)
C15A C14A C13A 124.1(3)
C15A C14A H14A 117.9
C13A C14A H14A 117.9
C16A C15A C14A 115.6(4)
C16A C15A H15A 122.2
C14A C15A H15A 122.2
C15A C16A F1A 115.5(3)
C15A C16A C17A 121.9(3)
F1A C16A C17A 122.6(3)
C18A C17A C16A 122.2(3)
C18A C17A H17A 118.9
C16A C17A H17A 118.9
C13A C18A C17A 117.5(3)
C13A C18A H18A 121.2
C17A C18A H18A 121.2
C2B C1B C7B 114.3(3)
C2B C1B C6B 118.6(3)
C7B C1B C6B 127.1(3)
C1B C2B C3B 116.5(3)
C1B C2B H2B 121.7
C3B C2B H2B 121.7
C2B C3B C4B 123.1(3)
C2B C3B H3B 118.5
C4B C3B H3B 118.5
C5B C4B C3B 122.5(3)
C5B C4B Br1B 114.6(3)
C3B C4B Br1B 122.9(3)
C6B C5B C4B 113.5(3)
C6B C5B H5B 123.3
C4B C5B H5B 123.3
C5B C6B C1B 125.8(3)
C5B C6B H6B 117.1
C1B C6B H6B 117.1
C8B C7B C1B 123.0(4)
C8B C7B H7B 118.5
C1B C7B H7B 118.5
C7B C8B C9B 119.0(4)
C7B C8B C9B' 133(3)
C7B C8B H8B 120.5
C9B C8B H8B 120.5
C9B' C8B H8B 105.8
F2B C9B C10B 110.9(3)
F2B C9B C8B 109.6(3)
C10B C9B C8B 107.1(3)
F2B C9B H9B 109.7
C10B C9B H9B 109.7
C8B C9B H9B 109.7
F2B' C9B' C10B 105(5)
F2B' C9B' C8B 101(5)
C10B C9B' C8B 107.0(8)
F2B' C9B' H9B' 114.1
C10B C9B' H9B' 114.1
C8B C9B' H9B' 114.1
O11B C10B C9B 101.7(3)
O11B C10B C9B' 104.5(11)
O11B C10B H10C 111.4
C9B C10B H10C 111.4
C9B' C10B H10C 96.2
O11B C10B H10D 111.4
C9B C10B H10D 111.4
C9B' C10B H10D 123.0
H10C C10B H10D 109.3
C12B O11B C10B 111.7(3)
O12B C12B O11B 122.9(3)
O12B C12B C13B 128.9(3)
O11B C12B C13B 108.2(3)
C18B C13B C14B 117.6(3)
C18B C13B C12B 115.9(3)
C14B C13B C12B 126.5(3)
C15B C14B C13B 124.4(3)
C15B C14B H14B 117.8
C13B C14B H14B 117.8
C16B C15B C14B 115.2(4)
C16B C15B H15B 122.4
C14B C15B H15B 122.4
C15B C16B F1B 114.9(4)
C15B C16B C17B 122.0(4)
F1B C16B C17B 123.1(3)
C18B C17B C16B 122.7(3)
C18B C17B H17B 118.6
C16B C17B H17B 118.6
C13B C18B C17B 118.1(4)
C13B C18B H18B 120.9
C17B C18B H18B 120.9
C2C C1C C7C 115.2(3)
C2C C1C C6C 119.4(3)
C7C C1C C6C 125.3(3)
C1C C2C C3C 117.2(3)
C1C C2C H2C 121.4
C3C C2C H2C 121.4
C2C C3C C4C 121.7(3)
C2C C3C H3C 119.1
C4C C3C H3C 119.1
C5C C4C C3C 123.1(3)
C5C C4C Br1C 115.1(3)
C3C C4C Br1C 121.7(3)
C6C C5C C4C 114.2(3)
C6C C5C H5C 122.9
C4C C5C H5C 122.9
C5C C6C C1C 124.4(3)
C5C C6C H6C 117.8
C1C C6C H6C 117.8
C8C C7C C1C 123.1(4)
C8C C7C H7C 118.4
C1C C7C H7C 118.4
C7C C8C C9C 123.0(4)
C7C C8C C9C' 105.2(7)
C7C C8C H8C 118.5
C9C C8C H8C 118.5
C9C' C8C H8C 135.4
F2C C9C C10C 108.9(4)
F2C C9C C8C 111.6(3)
C10C C9C C8C 106.1(3)
F2C C9C H9C 110.1
C10C C9C H9C 110.1
C8C C9C H9C 110.1
F2C' C9C' C10C 113.0(11)
F2C' C9C' C8C 109.6(10)
C10C C9C' C8C 105.3(7)
F2C' C9C' H9C' 109.7
C10C C9C' H9C' 109.7
C8C C9C' H9C' 109.7
C9C C10C O11C 107.2(3)
C9C' C10C O11C 105.6(4)
C9C C10C H10E 110.3
C9C' C10C H10E 127.6
O11C C10C H10E 110.3
C9C C10C H10F 110.3
C9C' C10C H10F 92.7
O11C C10C H10F 110.3
H10E C10C H10F 108.5
C12C O11C C10C 114.7(3)
O12C C12C O11C 123.2(3)
O12C C12C C13C 129.3(3)
O11C C12C C13C 107.5(3)
C18C C13C C14C 118.1(3)
C18C C13C C12C 115.1(3)
C14C C13C C12C 126.7(3)
C15C C14C C13C 124.7(3)
C15C C14C H14C 117.7
C13C C14C H14C 117.7
C16C C15C C14C 114.8(4)
C16C C15C H15C 122.6
C14C C15C H15C 122.6
C15C C16C F1C 114.9(4)
C15C C16C C17C 122.7(3)
F1C C16C C17C 122.4(3)
C18C C17C C16C 121.8(3)
C18C C17C H17C 119.1
C16C C17C H17C 119.1
C13C C18C C17C 117.9(3)
C13C C18C H18C 121.1
C17C C18C H18C 121.1
C2D C1D C7D 114.5(3)
C2D C1D C6D 119.8(3)
C7D C1D C6D 125.7(3)
C1D C2D C3D 116.5(3)
C1D C2D H2D 121.8
C3D C2D H2D 121.8
C2D C3D C4D 122.2(3)
C2D C3D H3D 118.9
C4D C3D H3D 118.9
C5D C4D C3D 123.0(3)
C5D C4D Br1D 114.8(3)
C3D C4D Br1D 122.2(3)
C4D C5D C6D 113.9(3)
C4D C5D H5D 123.1
C6D C5D H5D 123.1
C5D C6D C1D 124.7(3)
C5D C6D H6D 117.7
C1D C6D H6D 117.7
C8D C7D C1D 122.5(3)
C8D C7D H7D 118.8
C1D C7D H7D 118.8
C7D C8D C9D 121.7(4)
C7D C8D C9D' 107.3(7)
C7D C8D H8D 119.1
C9D C8D H8D 119.1
C9D' C8D H8D 132.6
F2D C9D C10D 107.0(4)
F2D C9D C8D 112.7(3)
C10D C9D C8D 107.2(4)
F2D C9D H9D 110.0
C10D C9D H9D 110.0
C8D C9D H9D 110.0
F2D' C9D' C10D 105.6(11)
F2D' C9D' C8D 105.5(11)
C10D C9D' C8D 107.3(7)
F2D' C9D' H9D' 112.7
C10D C9D' H9D' 112.7
C8D C9D' H9D' 112.7
O11D C10D C9D' 104.7(5)
O11D C10D C9D 103.3(3)
O11D C10D H10G 111.1
C9D' C10D H10G 94.9
C9D C10D H10G 111.1
O11D C10D H10H 111.1
C9D' C10D H10H 124.8
C9D C10D H10H 111.1
H10G C10D H10H 109.1
C12D O11D C10D 112.9(3)
O12D C12D O11D 122.2(3)
O12D C12D C13D 129.7(3)
O11D C12D C13D 108.1(3)
C18D C13D C14D 117.8(3)
C18D C13D C12D 114.3(3)
C14D C13D C12D 127.9(3)
C15D C14D C13D 125.4(3)
C15D C14D H14D 117.3
C13D C14D H14D 117.3
C16D C15D C14D 114.5(4)
C16D C15D H15D 122.8
C14D C15D H15D 122.8
C15D C16D F1D 115.5(4)
C15D C16D C17D 122.1(4)
F1D C16D C17D 122.4(3)
C18D C17D C16D 122.9(3)
C18D C17D H17D 118.5
C16D C17D H17D 118.5
C13D C18D C17D 117.2(4)
C13D C18D H18D 121.4
C17D C18D H18D 121.4

loop_
_geom_bond_atom_site_label_1
_geom_bond_atom_site_label_2
_geom_bond_distance
C1A C2A 1.361(5)
C1A C6A 1.445(5)
C1A C7A 1.450(4)
C2A C3A 1.364(4)
C2A H2A 0.9500
F2A C9A 1.389(4)
C3A C4A 1.428(5)
C3A H3A 0.9500
C4A C5A 1.355(5)
C4A Br1A 1.860(3)
C5A C6A 1.362(4)
C5A H5A 0.9500
C6A H6A 0.9500
C7A C8A 1.268(5)
C7A H7A 0.9500
C8A C9A 1.501(5)
C8A H8A 0.9500
C9A C10A 1.431(5)
C9A H9A 1.0000
C10A O11A 1.457(4)
C10A H10A 0.9900
C10A H10B 0.9900
O11A C12A 1.291(4)
O12A C12A 1.237(5)
C12A C13A 1.504(5)
C13A C18A 1.327(4)
C13A C14A 1.432(5)
C14A C15A 1.377(5)
C14A H14A 0.9500
C15A C16A 1.322(5)
C15A H15A 0.9500
C16A F1A 1.365(4)
C16A C17A 1.398(5)
C17A C18A 1.395(5)
C17A H17A 0.9500
C18A H18A 0.9500
C1B C2B 1.350(5)
C1B C7B 1.455(4)
C1B C6B 1.462(5)
C2B C3B 1.355(4)
C2B H2B 0.9500
C3B C4B 1.435(5)
C3B H3B 0.9500
C4B C5B 1.348(5)
C4B Br1B 1.872(3)
C5B C6B 1.348(5)
C5B H5B 0.9500
C6B H6B 0.9500
C7B C8B 1.262(4)
C7B H7B 0.9500
C8B C9B 1.476(5)
C8B C9B' 1.477(11)
C8B H8B 0.9500
C9B F2B 1.389(5)
C9B C10B 1.471(5)
C9B H9B 1.0000
C9B' F2B' 1.387(11)
C9B' C10B 1.473(11)
C9B' H9B' 1.0000
C10B O11B 1.456(4)
C10B H10C 0.9900
C10B H10D 0.9900
O11B C12B 1.298(4)
O12B C12B 1.242(4)
C12B C13B 1.498(5)
C13B C18B 1.337(4)
C13B C14B 1.438(5)
C14B C15B 1.391(5)
C14B H14B 0.9500
C15B C16B 1.317(5)
C15B H15B 0.9500
C16B F1B 1.355(4)
C16B C17B 1.402(5)
C17B C18B 1.376(5)
C17B H17B 0.9500
C18B H18B 0.9500
C1C C2C 1.352(5)
C1C C7C 1.450(4)
C1C C6C 1.459(5)
C2C C3C 1.355(5)
C2C H2C 0.9500
C3C C4C 1.437(5)
C3C H3C 0.9500
C4C C5C 1.351(5)
C4C Br1C 1.867(3)
C5C C6C 1.351(4)
C5C H5C 0.9500
C6C H6C 0.9500
C7C C8C 1.264(5)
C7C H7C 0.9500
C8C C9C 1.488(5)
C8C C9C' 1.504(9)
C8C H8C 0.9500
C9C F2C 1.430(5)
C9C C10C 1.451(6)
C9C H9C 1.0000
C9C' F2C' 1.432(10)
C9C' C10C 1.451(10)
C9C' H9C' 1.0000
C10C O11C 1.460(4)
C10C H10E 0.9900
C10C H10F 0.9900
O11C C12C 1.320(4)
O12C C12C 1.228(4)
C12C C13C 1.489(4)
C13C C18C 1.349(4)
C13C C14C 1.414(5)
C14C C15C 1.392(5)
C14C H14C 0.9500
C15C C16C 1.320(5)
C15C H15C 0.9500
C16C F1C 1.354(4)
C16C C17C 1.400(5)
C17C C18C 1.382(5)
C17C H17C 0.9500
C18C H18C 0.9500
C1D C2D 1.352(5)
C1D C7D 1.453(4)
C1D C6D 1.462(5)
C2D C3D 1.361(5)
C2D H2D 0.9500
C3D C4D 1.448(5)
C3D H3D 0.9500
C4D C5D 1.346(5)
C4D Br1D 1.861(3)
C5D C6D 1.357(4)
C5D H5D 0.9500
C6D H6D 0.9500
C7D C8D 1.265(5)
C7D H7D 0.9500
C8D C9D 1.491(5)
C8D C9D' 1.492(10)
C8D H8D 0.9500
C9D F2D 1.449(5)
C9D C10D 1.458(5)
C9D H9D 1.0000
C9D' F2D' 1.446(11)
C9D' C10D 1.455(10)
C9D' H9D' 1.0000
C10D O11D 1.445(4)
C10D H10G 0.9900
C10D H10H 0.9900
O11D C12D 1.307(4)
O12D C12D 1.238(4)
C12D C13D 1.496(5)
C13D C18D 1.339(5)
C13D C14D 1.428(5)
C14D C15D 1.389(5)
C14D H14D 0.9500
C15D C16D 1.314(5)
C15D H15D 0.9500
C16D F1D 1.374(4)
C16D C17D 1.409(6)
C17D C18D 1.384(5)
C17D H17D 0.9500
C18D H18D 0.9500

loop_
_geom_torsion_atom_site_label_1
_geom_torsion_atom_site_label_2
_geom_torsion_atom_site_label_3
_geom_torsion_atom_site_label_4
_geom_torsion
C6A C1A C2A C3A 1.6(5)
C7A C1A C2A C3A -177.8(3)
C1A C2A C3A C4A 0.5(6)
C2A C3A C4A C5A -1.3(6)
C2A C3A C4A Br1A 176.3(3)
C3A C4A C5A C6A -0.1(5)
Br1A C4A C5A C6A -177.8(3)
C4A C5A C6A C1A 2.3(5)
C2A C1A C6A C5A -3.2(6)
C7A C1A C6A C5A 176.1(4)
C2A C1A C7A C8A -178.3(4)
C6A C1A C7A C8A 2.4(6)
C1A C7A C8A C9A -178.8(3)
C7A C8A C9A F2A 113.7(4)
C7A C8A C9A C10A -125.7(4)
F2A C9A C10A O11A -61.8(4)
C8A C9A C10A O11A 177.3(3)
C9A C10A O11A C12A 116.5(4)
C10A O11A C12A O12A -2.5(5)
C10A O11A C12A C13A 177.6(3)
O12A C12A C13A C18A 5.7(6)
O11A C12A C13A C18A -174.4(3)
O12A C12A C13A C14A -175.4(4)
O11A C12A C13A C14A 4.5(5)
C18A C13A C14A C15A 0.6(6)
C12A C13A C14A C15A -178.3(4)
C13A C14A C15A C16A 1.2(6)
C14A C15A C16A F1A 178.2(3)
C14A C15A C16A C17A -1.8(6)
C15A C16A C17A C18A 0.8(6)
F1A C16A C17A C18A -179.2(3)
C14A C13A C18A C17A -1.6(5)
C12A C13A C18A C17A 177.4(3)
C16A C17A C18A C13A 1.1(6)
C7B C1B C2B C3B -178.3(3)
C6B C1B C2B C3B 1.5(6)
C1B C2B C3B C4B -1.3(6)
C2B C3B C4B C5B 0.5(7)
C2B C3B C4B Br1B 179.2(3)
C3B C4B C5B C6B 0.0(6)
Br1B C4B C5B C6B -178.7(3)
C4B C5B C6B C1B 0.3(6)
C2B C1B C6B C5B -1.1(6)
C7B C1B C6B C5B 178.7(4)
C2B C1B C7B C8B -175.6(4)
C6B C1B C7B C8B 4.6(6)
C1B C7B C8B C9B -179.6(4)
C1B C7B C8B C9B' -171.0(14)
C7B C8B C9B F2B 115.6(4)
C9B' C8B C9B F2B -41(3)
C7B C8B C9B C10B -124.1(4)
C9B' C8B C9B C10B 79(3)
C7B C8B C9B' F2B' 2(4)
C9B C8B C9B' F2B' 31(5)
C7B C8B C9B' C10B -107(3)
C9B C8B C9B' C10B -79(3)
F2B C9B C10B O11B -61.6(4)
C8B C9B C10B O11B 178.9(3)
F2B C9B C10B C9B' 40(3)
C8B C9B C10B C9B' -79(3)
F2B' C9B' C10B O11B 54(4)
C8B C9B' C10B O11B 161(3)
F2B' C9B' C10B C9B -28(5)
C8B C9B' C10B C9B 79(3)
C9B C10B O11B C12B -176.7(3)
C9B' C10B O11B C12B 167(3)
C10B O11B C12B O12B 0.8(5)
C10B O11B C12B C13B -179.5(3)
O12B C12B C13B C18B -5.0(6)
O11B C12B C13B C18B 175.2(3)
O12B C12B C13B C14B 175.9(4)
O11B C12B C13B C14B -3.9(5)
C18B C13B C14B C15B -0.3(5)
C12B C13B C14B C15B 178.8(4)
C13B C14B C15B C16B -1.3(6)
C14B C15B C16B F1B -178.1(3)
C14B C15B C16B C17B 2.5(6)
C15B C16B C17B C18B -2.3(7)
F1B C16B C17B C18B 178.4(4)
C14B C13B C18B C17B 0.7(5)
C12B C13B C18B C17B -178.5(3)
C16B C17B C18B C13B 0.5(6)
C7C C1C C2C C3C 178.0(3)
C6C C1C C2C C3C 1.0(5)
C1C C2C C3C C4C -1.2(6)
C2C C3C C4C C5C 0.8(6)
C2C C3C C4C Br1C -176.2(3)
C3C C4C C5C C6C -0.1(5)
Br1C C4C C5C C6C 177.1(3)
C4C C5C C6C C1C -0.1(5)
C2C C1C C6C C5C -0.4(5)
C7C C1C C6C C5C -177.1(4)
C2C C1C C7C C8C 175.1(4)
C6C C1C C7C C8C -8.1(6)
C1C C7C C8C C9C 175.6(4)
C1C C7C C8C C9C' -175.2(6)
C7C C8C C9C F2C -14.1(7)
C9C' C8C C9C F2C -41.5(11)
C7C C8C C9C C10C 104.3(5)
C9C' C8C C9C C10C 77.0(12)
C7C C8C C9C' F2C' -110.6(10)
C9C C8C C9C' F2C' 45.8(12)
C7C C8C C9C' C10C 127.6(9)
C9C C8C C9C' C10C -75.9(13)
F2C C9C C10C C9C' 41.7(11)
C8C C9C C10C C9C' -78.5(12)
F2C C9C C10C O11C -47.0(5)
C8C C9C C10C O11C -167.2(3)
F2C' C9C' C10C C9C -44.7(12)
C8C C9C' C10C C9C 74.8(13)
F2C' C9C' C10C O11C 52.7(11)
C8C C9C' C10C O11C 172.2(8)
C9C C10C O11C C12C -87.5(4)
C9C' C10C O11C C12C -108.6(8)
C10C O11C C12C O12C 1.7(5)
C10C O11C C12C C13C -176.5(3)
O12C C12C C13C C18C -4.1(6)
O11C C12C C13C C18C 174.0(3)
O12C C12C C13C C14C 177.1(4)
O11C C12C C13C C14C -4.8(5)
C18C C13C C14C C15C -1.2(6)
C12C C13C C14C C15C 177.6(4)
C13C C14C C15C C16C -0.5(6)
C14C C15C C16C F1C -177.6(3)
C14C C15C C16C C17C 2.6(6)
C15C C16C C17C C18C -3.2(6)
F1C C16C C17C C18C 177.0(3)
C14C C13C C18C C17C 0.7(5)
C12C C13C C18C C17C -178.2(3)
C16C C17C C18C C13C 1.3(5)
C7D C1D C2D C3D 178.2(3)
C6D C1D C2D C3D 0.2(5)
C1D C2D C3D C4D -0.3(6)
C2D C3D C4D C5D 0.4(6)
C2D C3D C4D Br1D -178.2(3)
C3D C4D C5D C6D -0.2(6)
Br1D C4D C5D C6D 178.5(3)
C4D C5D C6D C1D 0.1(6)
C2D C1D C6D C5D -0.1(6)
C7D C1D C6D C5D -177.9(4)
C2D C1D C7D C8D 172.5(4)
C6D C1D C7D C8D -9.7(6)
C1D C7D C8D C9D 177.5(4)
C1D C7D C8D C9D' -172.5(6)
C7D C8D C9D F2D -5.3(6)
C9D' C8D C9D F2D -39.7(14)
C7D C8D C9D C10D 112.2(4)
C9D' C8D C9D C10D 77.7(14)
C7D C8D C9D' F2D' -116.0(10)
C9D C8D C9D' F2D' 33.8(13)
C7D C8D C9D' C10D 131.9(10)
C9D C8D C9D' C10D -78.4(16)
F2D' C9D' C10D O11D 53.9(10)
C8D C9D' C10D O11D 166.0(8)
F2D' C9D' C10D C9D -33.9(12)
C8D C9D' C10D C9D 78.2(16)
F2D C9D C10D O11D -53.7(4)
C8D C9D C10D O11D -174.8(3)
F2D C9D C10D C9D' 42.9(14)
C8D C9D C10D C9D' -78.3(14)
C9D' C10D O11D C12D 165.0(8)
C9D C10D O11D C12D -177.0(3)
C10D O11D C12D O12D 4.7(5)
C10D O11D C12D C13D -175.0(3)
O12D C12D C13D C18D 7.9(6)
O11D C12D C13D C18D -172.3(3)
O12D C12D C13D C14D -169.7(4)
O11D C12D C13D C14D 10.1(5)
C18D C13D C14D C15D 2.6(6)
C12D C13D C14D C15D -179.9(4)
C13D C14D C15D C16D -1.6(6)
C14D C15D C16D F1D 179.3(3)
C14D C15D C16D C17D -0.1(6)
C15D C16D C17D C18D 0.8(6)
F1D C16D C17D C18D -178.5(4)
C14D C13D C18D C17D -1.7(5)
C12D C13D C18D C17D -179.6(3)
C16D C17D C18D C13D 0.2(6)
